data_7050894
loop_
_publ_author_name
'Hansjorg Grutzmacher'
'Carsten Bohler'
'Nicola Donati'
'Daniel Stein'

_publ_section_title
;
Synthesis of a Tropylidene substituted N-Heterocyclic
Carbene (tropNHC): Rearrangement and Formation of its Gold Complex
;
_journal_name_full 'New Journal of Chemistry'
_journal_paper_doi 10.1039/b203670c
_journal_year 2002
_chemical_formula_sum 'C33 H24 N2'
_chemical_formula_weight 448.54
_space_group_IT_number 14
_symmetry_cell_setting monoclinic
_symmetry_space_group_name_Hall '-P 2yn'
_symmetry_space_group_name_H-M 'P 1 21/n 1'
_cell_angle_alpha 90.00
_cell_angle_beta 97.483(4)
_cell_angle_gamma 90.00
_cell_formula_units_Z 4
_cell_length_a 9.7725(14)
_cell_length_b 16.385(2)
_cell_length_c 14.939(2)
_cell_measurement_temperature 293(2)
_cell_volume 2371.7(6)
_diffrn_ambient_temperature 293(2)
_exptl_crystal_density_diffrn 1.256
_cod_depositor_comments
;
The following automatic conversions were performed:
'_symmetry_cell_setting' value 'Monoclinic' changed to 'monoclinic'
according to '/home/saulius/struct/CIF-dictionaries/cif_core.dic'
dictionary named 'cif_core.dic' version 2.4.1 from 2010-06-29.

Automatic conversion script
Id: cif_fix_enum 1527 2010-12-29 10:47:43Z saulius 
;
_cod_original_sg_symbol_H-M 'P 21/n'
_cod_database_code 7050894

loop_
_symmetry_equiv_pos_as_xyz
'x, y, z'
'-x+1/2, y+1/2, -z+1/2'
'-x, -y, -z'
'x-1/2, -y-1/2, z-1/2'

loop_
_atom_site_label
_atom_site_type_symbol
_atom_site_fract_x
_atom_site_fract_y
_atom_site_fract_z
_atom_site_U_iso_or_equiv
_atom_site_adp_type
_atom_site_occupancy
_atom_site_symmetry_multiplicity
_atom_site_calc_flag
_atom_site_refinement_flags
_atom_site_disorder_assembly
_atom_site_disorder_group
N1A N 0.67002(11) 0.04782(6) 0.22596(8) 0.0414(3) Uani 1 1 d . . .
C56 C 0.70097(15) 0.11355(8) 0.17497(10) 0.0446(3) Uani 1 1 d . . .
C1A C 0.54377(13) 0.03282(8) 0.26949(9) 0.0417(3) Uani 1 1 d . . .
H1AA H 0.5445 0.0719 0.3192 0.050 Uiso 1 1 calc R . .
C2A C 0.54498(13) -0.05178(8) 0.30962(10) 0.0422(3) Uani 1 1 d . . .
C3A C 0.54200(14) -0.12220(8) 0.25510(10) 0.0468(4) Uani 1 1 d . . .
C4A C 0.53446(17) -0.11922(10) 0.15688(12) 0.0591(4) Uani 1 1 d . . .
H4AA H 0.5796 -0.1609 0.1303 0.071 Uiso 1 1 calc R . .
C5A C 0.47066(18) -0.06394(11) 0.10084(11) 0.0637(5) Uani 1 1 d . . .
H5AA H 0.4819 -0.0686 0.0402 0.076 Uiso 1 1 calc R . .
C6A C 0.38504(16) 0.00319(10) 0.12527(11) 0.0553(4) Uani 1 1 d . . .
C7A C 0.41160(14) 0.04561(8) 0.20710(10) 0.0459(4) Uani 1 1 d . . .
C8A C 0.55203(16) -0.06034(9) 0.40225(10) 0.0542(4) Uani 1 1 d . . .
H8AA H 0.5543 -0.0139 0.4382 0.065 Uiso 1 1 calc R . .
C9A C 0.55578(17) -0.13658(11) 0.44247(12) 0.0669(5) Uani 1 1 d . . .
H9AA H 0.5576 -0.1413 0.5047 0.080 Uiso 1 1 calc R . .
C10A C 0.55672(17) -0.20523(10) 0.38950(14) 0.0664(5) Uani 1 1 d . . .
H10A H 0.5609 -0.2567 0.4161 0.080 Uiso 1 1 calc R . .
C11A C 0.55149(15) -0.19804(9) 0.29788(13) 0.0590(4) Uani 1 1 d . . .
H11A H 0.5543 -0.2450 0.2632 0.071 Uiso 1 1 calc R . .
C12A C 0.2639(2) 0.02213(13) 0.06766(13) 0.0802(6) Uani 1 1 d . . .
H12A H 0.2478 -0.0016 0.0107 0.096 Uiso 1 1 calc R . .
C13A C 0.1686(2) 0.07569(15) 0.09502(18) 0.0908(7) Uani 1 1 d . . .
H13A H 0.0885 0.0874 0.0564 0.109 Uiso 1 1 calc R . .
C14A C 0.19030(18) 0.11174(12) 0.17830(18) 0.0827(6) Uani 1 1 d . . .
H14A H 0.1231 0.1452 0.1976 0.099 Uiso 1 1 calc R . .
C15A C 0.31208(16) 0.09800(9) 0.23299(13) 0.0614(4) Uani 1 1 d . . .
H15A H 0.3284 0.1243 0.2885 0.074 Uiso 1 1 calc R . .
C1 C 0.35419(16) 0.28130(10) 0.12655(11) 0.0601(4) Uani 1 1 d . . .
H1A H 0.3323 0.2256 0.1078 0.072 Uiso 1 1 calc R . .
H1B H 0.2681 0.3089 0.1328 0.072 Uiso 1 1 calc R . .
C2 C 0.42135(17) 0.32305(9) 0.05461(11) 0.0546(4) Uani 1 1 d . . .
C3 C 0.53982(17) 0.28846(9) 0.02645(10) 0.0538(4) Uani 1 1 d . . .
C4 C 0.60623(16) 0.21552(9) 0.06828(11) 0.0527(4) Uani 1 1 d . . .
H4A H 0.6503 0.1830 0.0297 0.063 Uiso 1 1 calc R . .
C5 C 0.61410(14) 0.18752(8) 0.15407(10) 0.0443(3) Uani 1 1 d . . .
C6 C 0.5912(2) 0.32293(11) -0.04815(11) 0.0678(5) Uani 1 1 d . . .
H6A H 0.6670 0.2992 -0.0696 0.081 Uiso 1 1 calc R . .
C7 C 0.44191(15) 0.27977(8) 0.21679(11) 0.0499(4) Uani 1 1 d . . .
C8 C 0.36382(19) 0.39257(10) 0.01160(12) 0.0680(5) Uani 1 1 d . . .
H8A H 0.2868 0.4164 0.0315 0.082 Uiso 1 1 calc R . .
C9 C 0.4188(2) 0.42675(11) -0.05994(13) 0.0767(6) Uani 1 1 d . . .
H9A H 0.3798 0.4736 -0.0875 0.092 Uiso 1 1 calc R . .
C10 C 0.5314(2) 0.39151(12) -0.09049(12) 0.0784(6) Uani 1 1 d . . .
H10B H 0.5675 0.4138 -0.1397 0.094 Uiso 1 1 calc R . .
C11 C 0.56305(14) 0.23210(8) 0.22930(10) 0.0444(3) Uani 1 1 d . . .
C12 C 0.63874(16) 0.22942(8) 0.31562(10) 0.0511(4) Uani 1 1 d . . .
H12B H 0.7186 0.1980 0.3251 0.061 Uiso 1 1 calc R . .
C13 C 0.59743(19) 0.27236(10) 0.38682(11) 0.0627(4) Uani 1 1 d . . .
H13B H 0.6495 0.2701 0.4435 0.075 Uiso 1 1 calc R . .
C14 C 0.4784(2) 0.31879(10) 0.37381(12) 0.0702(5) Uani 1 1 d . . .
H14B H 0.4497 0.3474 0.4218 0.084 Uiso 1 1 calc R . .
C15 C 0.40272(18) 0.32254(10) 0.28967(12) 0.0641(5) Uani 1 1 d . . .
H15B H 0.3234 0.3544 0.2813 0.077 Uiso 1 1 calc R . .
N2 N 0.82181(13) 0.10339(7) 0.14521(9) 0.0563(3) Uani 1 1 d . . .
C16A C 0.77964(14) -0.00531(8) 0.22781(10) 0.0466(4) Uani 1 1 d . . .
H16B H 0.7892 -0.0554 0.2573 0.056 Uiso 1 1 calc R . .
C17 C 0.86954(16) 0.02897(9) 0.17895(11) 0.0557(4) Uani 1 1 d . . .
H17A H 0.9531 0.0057 0.1691 0.067 Uiso 1 1 calc R . .

loop_
_atom_site_aniso_label
_atom_site_aniso_U_11
_atom_site_aniso_U_22
_atom_site_aniso_U_33
_atom_site_aniso_U_23
_atom_site_aniso_U_13
_atom_site_aniso_U_12
N1A 0.0395(6) 0.0353(6) 0.0495(7) -0.0018(5) 0.0062(5) -0.0021(5)
C56 0.0467(8) 0.0373(7) 0.0504(9) -0.0031(7) 0.0080(7) -0.0082(6)
C1A 0.0460(8) 0.0369(7) 0.0436(8) -0.0042(6) 0.0113(7) -0.0009(6)
C2A 0.0399(7) 0.0395(7) 0.0479(9) 0.0016(6) 0.0086(6) 0.0012(6)
C3A 0.0414(8) 0.0401(8) 0.0604(10) -0.0052(7) 0.0122(7) -0.0040(6)
C4A 0.0651(10) 0.0526(9) 0.0623(11) -0.0180(9) 0.0188(9) -0.0128(8)
C5A 0.0736(12) 0.0719(11) 0.0464(10) -0.0122(9) 0.0111(9) -0.0228(9)
C6A 0.0481(9) 0.0668(10) 0.0502(9) 0.0129(8) 0.0031(8) -0.0159(8)
C7A 0.0413(8) 0.0451(8) 0.0527(9) 0.0124(7) 0.0113(7) -0.0032(6)
C8A 0.0644(10) 0.0500(9) 0.0494(10) 0.0019(7) 0.0121(8) 0.0023(7)
C9A 0.0726(12) 0.0700(11) 0.0592(11) 0.0195(9) 0.0130(9) 0.0048(9)
C10A 0.0627(11) 0.0487(9) 0.0898(14) 0.0220(10) 0.0172(10) 0.0056(8)
C11A 0.0525(9) 0.0393(8) 0.0880(13) -0.0015(8) 0.0199(9) -0.0014(7)
C12A 0.0633(12) 0.1045(15) 0.0686(12) 0.0275(11) -0.0075(10) -0.0291(11)
C13A 0.0434(11) 0.1126(17) 0.1121(19) 0.0626(16) -0.0059(12) -0.0135(11)
C14A 0.0438(10) 0.0811(13) 0.1261(19) 0.0450(14) 0.0214(12) 0.0059(9)
C15A 0.0487(9) 0.0542(9) 0.0852(12) 0.0210(9) 0.0240(9) 0.0042(7)
C1 0.0507(9) 0.0601(9) 0.0672(11) 0.0129(8) -0.0012(8) -0.0033(7)
C2 0.0593(10) 0.0490(8) 0.0511(9) 0.0057(7) -0.0090(8) -0.0102(7)
C3 0.0670(10) 0.0455(8) 0.0464(9) 0.0011(7) -0.0018(8) -0.0125(7)
C4 0.0617(10) 0.0430(8) 0.0532(10) -0.0041(7) 0.0072(8) -0.0079(7)
C5 0.0467(8) 0.0353(7) 0.0501(9) -0.0027(7) 0.0035(7) -0.0080(6)
C6 0.0865(12) 0.0636(10) 0.0528(10) 0.0040(9) 0.0069(9) -0.0121(9)
C7 0.0528(9) 0.0402(7) 0.0563(10) 0.0045(7) 0.0059(8) -0.0016(7)
C8 0.0738(12) 0.0594(10) 0.0654(11) 0.0103(9) -0.0113(9) -0.0026(9)
C9 0.0984(15) 0.0604(11) 0.0654(12) 0.0174(10) -0.0119(11) -0.0060(10)
C10 0.1095(17) 0.0698(12) 0.0532(11) 0.0182(10) 0.0004(11) -0.0180(11)
C11 0.0482(8) 0.0334(7) 0.0508(9) 0.0006(6) 0.0036(7) -0.0064(6)
C12 0.0567(9) 0.0403(8) 0.0546(9) -0.0010(7) 0.0002(7) -0.0035(7)
C13 0.0808(12) 0.0547(9) 0.0501(10) -0.0050(8) -0.0009(9) -0.0024(9)
C14 0.0920(13) 0.0570(10) 0.0629(12) -0.0105(9) 0.0154(10) 0.0099(9)
C15 0.0684(11) 0.0519(9) 0.0737(12) 0.0025(9) 0.0148(10) 0.0136(8)
N2 0.0506(7) 0.0455(7) 0.0758(9) -0.0003(7) 0.0193(7) -0.0063(6)
C16A 0.0402(8) 0.0379(7) 0.0615(10) -0.0029(7) 0.0055(7) -0.0009(6)
C17 0.0434(8) 0.0446(8) 0.0809(11) -0.0054(8) 0.0153(8) -0.0022(7)

loop_
_geom_bond_atom_site_label_1
_geom_bond_atom_site_label_2
_geom_bond_distance
_geom_bond_site_symmetry_2
_geom_bond_publ_flag
N1A C56 1.3752(17) . ?
N1A C16A 1.3779(17) . ?
N1A C1A 1.4882(17) . ?
C56 N2 1.3254(18) . ?
C56 C5 1.4893(19) . ?
C1A C7A 1.5058(19) . ?
C1A C2A 1.5096(18) . ?
C2A C8A 1.384(2) . ?
C2A C3A 1.4105(19) . ?
C3A C11A 1.395(2) . ?
C3A C4A 1.460(2) . ?
C4A C5A 1.332(2) . ?
C5A C6A 1.457(2) . ?
C6A C7A 1.401(2) . ?
C6A C12A 1.405(2) . ?
C7A C15A 1.389(2) . ?
C8A C9A 1.385(2) . ?
C9A C10A 1.376(2) . ?
C10A C11A 1.368(2) . ?
C12A C13A 1.380(3) . ?
C13A C14A 1.368(3) . ?
C14A C15A 1.372(3) . ?
C1 C2 1.496(2) . ?
C1 C7 1.501(2) . ?
C2 C8 1.390(2) . ?
C2 C3 1.402(2) . ?
C3 C6 1.400(2) . ?
C3 C4 1.461(2) . ?
C4 C5 1.354(2) . ?
C5 C11 1.480(2) . ?
C6 C10 1.381(3) . ?
C7 C15 1.390(2) . ?
C7 C11 1.410(2) . ?
C8 C9 1.376(3) . ?
C9 C10 1.372(3) . ?
C11 C12 1.401(2) . ?
C12 C13 1.379(2) . ?
C13 C14 1.382(2) . ?
C14 C15 1.374(2) . ?
N2 C17 1.3774(19) . ?
C16A C17 1.337(2) . ?

loop_
_cod_related_entry_id
_cod_related_entry_database
_cod_related_entry_code
1 ChemSpider 4406524
